data_7059095
loop_
_publ_author_name
'Torubaev, Yury V.'
'Skabitskiy, Ivan V.'
'Pavlova, Alina V.'
'Pasynskii, Alexander A.'

_publ_section_title
;
 First structural evidence of a Se--Br--Br halogen-bonded molecular
 complex
;
_journal_issue 9
_journal_name_full 'New Journal of Chemistry'
_journal_page_first 3606
_journal_paper_doi 10.1039/C6NJ04096A
_journal_volume 41
_journal_year 2017
_chemical_formula_moiety 'C8 H12 Br3 Se, 3.5(Br)'
_chemical_formula_sum 'C8 H12 Br6.5 Se'
_chemical_formula_weight 706.52
_chemical_name_systematic '?2,6-dibromo-9-selenabicyclo[3.3.1]nonanebromide pentabromide'
_space_group_crystal_system monoclinic
_space_group_IT_number 12
_space_group_name_Hall '-C 2y'
_space_group_name_H-M_alt 'C 1 2/m 1'
_symmetry_Int_Tables_number 12
_atom_sites_solution_primary direct
_audit_creation_date 2016-12-21
_audit_creation_method
;
Olex2 1.2
(compiled 2016.11.07 svn.r3352 for OlexSys, GUI svn.r5261)
;
_audit_update_record
;
2016-12-27 deposited with the CCDC.
2017-03-29 downloaded from the CCDC.
;
_cell_angle_alpha 90
_cell_angle_beta 92.048(2)
_cell_angle_gamma 90
_cell_formula_units_Z 8
_cell_length_a 16.440(2)
_cell_length_b 14.832(2)
_cell_length_c 13.0060(19)
_cell_measurement_reflns_used 3069
_cell_measurement_temperature 296(2)
_cell_measurement_theta_max 27.82
_cell_measurement_theta_min 2.40
_cell_volume 3169.3(7)
_computing_cell_refinement 'SAINT v7.60A (Bruker, 2009)'
_computing_data_reduction 'SAINT v7.60A (Bruker, 2009)'
_computing_molecular_graphics 'Olex2 (Dolomanov et al., 2009)'
_computing_publication_material 'Olex2 (Dolomanov et al., 2009)'
_computing_structure_refinement 'olex2.refine (Bourhis et al., 2015)'
_computing_structure_solution 'XS (Sheldrick, 2008)'
_diffrn_ambient_temperature 296.15
_diffrn_measured_fraction_theta_full 0.9979
_diffrn_measured_fraction_theta_max 0.9979
_diffrn_measurement_device_type 'Bruker APEX-II CCD'
_diffrn_measurement_method '\f and \w scans'
_diffrn_radiation_monochromator graphite
_diffrn_radiation_type 'Mo K\a'
_diffrn_radiation_wavelength 0.71073
_diffrn_reflns_av_R_equivalents 0.0850
_diffrn_reflns_av_unetI/netI 0.0861
_diffrn_reflns_limit_h_max 23
_diffrn_reflns_limit_h_min -23
_diffrn_reflns_limit_k_max 21
_diffrn_reflns_limit_k_min -21
_diffrn_reflns_limit_l_max 18
_diffrn_reflns_limit_l_min -18
_diffrn_reflns_number 19170
_diffrn_reflns_theta_full 28.9997
_diffrn_reflns_theta_max 29.00
_diffrn_reflns_theta_min 2.40
_diffrn_standards_number 0
_exptl_absorpt_coefficient_mu 18.730
_exptl_absorpt_correction_T_max 0.7461
_exptl_absorpt_correction_T_min 0.2719
_exptl_absorpt_correction_type multi-scan
_exptl_absorpt_process_details
;
SADABS-2008/1 (Bruker,2008) was used for absorption correction.
wR2(int) was 0.1540 before and 0.0569 after correction.
The Ratio of minimum to maximum transmission is 0.3644.
The \l/2 correction factor is Not present.
;
_exptl_crystal_colour 'clear dark orange'
_exptl_crystal_colour_lustre clear
_exptl_crystal_colour_modifier dark
_exptl_crystal_colour_primary orange
_exptl_crystal_density_diffrn 2.9612
_exptl_crystal_density_method 'not measured'
_exptl_crystal_description prism
_exptl_crystal_F_000 2560.8281
_exptl_crystal_size_max 0.4
_exptl_crystal_size_mid 0.2
_exptl_crystal_size_min 0.2
_refine_diff_density_max 1.9025
_refine_diff_density_min -1.8642
_refine_diff_density_rms 0.4346
_refine_ls_d_res_high 0.7330
_refine_ls_d_res_low 8.5018
_refine_ls_goodness_of_fit_ref 0.9910
_refine_ls_hydrogen_treatment constr
_refine_ls_matrix_type full
_refine_ls_number_constraints 20
_refine_ls_number_parameters 150
_refine_ls_number_reflns 4359
_refine_ls_number_restraints 0
_refine_ls_restrained_S_all 0.9910
_refine_ls_R_factor_all 0.0730
_refine_ls_R_factor_gt 0.0374
_refine_ls_shift/su_max 0.0002
_refine_ls_shift/su_mean 0.0000
_refine_ls_structure_factor_coef Fsqd
_refine_ls_weighting_details 'w=1/[\s^2^(Fo^2^)+(0.0279P)^2^+3.7111P] where P=(Fo^2^+2Fc^2^)/3'
_refine_ls_weighting_scheme calc
_refine_ls_wR_factor_gt 0.0716
_refine_ls_wR_factor_ref 0.0825
_reflns_Friedel_coverage 0.0
_reflns_limit_h_max 22
_reflns_limit_h_min -22
_reflns_limit_k_max 20
_reflns_limit_k_min 0
_reflns_limit_l_max 17
_reflns_limit_l_min 0
_reflns_number_gt 2968
_reflns_number_total 4359
_reflns_threshold_expression I>=2u(I)
_cod_data_source_file c6nj04096a2.cif
_cod_data_source_block 1
_cod_original_cell_volume 3169.3(8)
_cod_database_code 7059095
_olex2_refinement_description
;
1. Fixed Uiso
 At 1.2 times of:
  All C(H) groups, All C(H,H) groups
2.a Ternary CH refined with riding coordinates:
 C5(H5), C1(H1), C4(H4), C8(H8)
2.b Secondary CH2 refined with riding coordinates:
 C7(H7a,H7b), C2(H2a,H2b), C6(H6a,H6b), C3(H3a,H3b)
;
_olex2_submission_special_instructions 'No special instructions were received'

loop_
_space_group_symop_id
_space_group_symop_operation_xyz
1 x,y,z
2 -x,y,-z
3 -x,-y,-z
4 x,-y,z
5 x+1/2,y+1/2,z
6 -x+1/2,y+1/2,-z
7 -x+1/2,-y+1/2,-z
8 x+1/2,-y+1/2,z

loop_
_atom_site_label
_atom_site_type_symbol
_atom_site_fract_x
_atom_site_fract_y
_atom_site_fract_z
_atom_site_U_iso_or_equiv
_atom_site_adp_type
_atom_site_occupancy
_atom_site_site_symmetry_order
_atom_site_refinement_flags_posn
_atom_site_refinement_flags_adp
_atom_site_refinement_flags_occupancy
Se1 Se 0.71321(3) 0.26741(4) 0.30556(4) 0.01647(13) Uani 1.000000 1 . . .
Br2 Br 0.63469(4) 0.23668(4) -0.03404(4) 0.02295(14) Uani 1.000000 1 . . .
Br3 Br 0.73501(3) 0.14562(4) 0.41853(4) 0.01776(13) Uani 1.000000 1 . . .
Br6 Br 0.92950(5) 0.0 0.51097(6) 0.02181(19) Uani 1.000000 2 S T P
Br1 Br 0.43605(4) 0.26097(4) 0.36976(5) 0.02650(15) Uani 1.000000 1 . . .
Br7 Br 0.22141(6) 0.5 0.84152(7) 0.0284(2) Uani 1.000000 2 S T P
Br8 Br 0.28516(5) 0.5 1.03028(6) 0.0232(2) Uani 1.000000 2 S T P
Br9 Br 0.05724(6) 0.5 0.94812(6) 0.0238(2) Uani 1.000000 2 S T P
Br4 Br 0.75418(5) 0.0 0.56993(6) 0.02102(19) Uani 1.000000 2 S T P
Br5 Br 0.56970(6) 0.0 0.52354(8) 0.0314(2) Uani 1.000000 2 S T P
Br10 Br 0.34666(7) 0.5 1.20756(8) 0.0417(3) Uani 1.000000 2 S T P
C7 C 0.5376(4) 0.1573(4) 0.2417(4) 0.0172(12) Uani 1.000000 1 . . .
C2 C 0.5804(3) 0.3724(4) 0.2464(4) 0.0184(13) Uani 1.000000 1 . . .
C5 C 0.6785(3) 0.2051(4) 0.1746(4) 0.0176(12) Uani 1.000000 1 . . .
C1 C 0.5981(3) 0.3014(4) 0.3290(4) 0.0165(12) Uani 1.000000 1 . . .
C6 C 0.6183(4) 0.1294(4) 0.1950(4) 0.0184(13) Uani 1.000000 1 . . .
C4 C 0.6524(3) 0.2857(4) 0.1050(4) 0.0169(12) Uani 1.000000 1 . . .
C8 C 0.5457(3) 0.2179(4) 0.3360(4) 0.0206(13) Uani 1.000000 1 . . .
C3 C 0.5776(4) 0.3382(4) 0.1339(4) 0.0184(13) Uani 1.000000 1 . . .
H7a H 0.5047(4) 0.1882(4) 0.1893(4) 0.0207(15) Uiso 1.000000 1 R . .
H7b H 0.5085(4) 0.1031(4) 0.2605(4) 0.0207(15) Uiso 1.000000 1 R . .
H2a H 0.5284(3) 0.4002(4) 0.2599(4) 0.0221(15) Uiso 1.000000 1 R . .
H2b H 0.6217(3) 0.4189(4) 0.2531(4) 0.0221(15) Uiso 1.000000 1 R . .
H5 H 0.7270(3) 0.1779(4) 0.1457(4) 0.0211(15) Uiso 1.000000 1 R . .
H1 H 0.5971(3) 0.3319(4) 0.3958(4) 0.0199(14) Uiso 1.000000 1 R . .
H6a H 0.6450(4) 0.0861(4) 0.2408(4) 0.0221(15) Uiso 1.000000 1 R . .
H6b H 0.6059(4) 0.0987(4) 0.1304(4) 0.0221(15) Uiso 1.000000 1 R . .
H4 H 0.6982(3) 0.3280(4) 0.1035(4) 0.0203(15) Uiso 1.000000 1 R . .
H8 H 0.5669(3) 0.1815(4) 0.3938(4) 0.0247(16) Uiso 1.000000 1 R . .
H3a H 0.5301(4) 0.3001(4) 0.1233(4) 0.0221(15) Uiso 1.000000 1 R . .
H3b H 0.5713(4) 0.3896(4) 0.0882(4) 0.0221(15) Uiso 1.000000 1 R . .

loop_
_atom_site_aniso_label
_atom_site_aniso_U_11
_atom_site_aniso_U_22
_atom_site_aniso_U_33
_atom_site_aniso_U_12
_atom_site_aniso_U_13
_atom_site_aniso_U_23
Se1 0.0184(3) 0.0170(3) 0.0139(3) -0.0014(2) -0.0015(2) -0.0015(2)
Br2 0.0269(3) 0.0294(4) 0.0125(3) -0.0023(3) -0.0001(2) -0.0015(2)
Br3 0.0193(3) 0.0203(3) 0.0135(3) 0.0004(2) -0.0020(2) -0.0013(2)
Br6 0.0306(5) 0.0164(4) 0.0186(4) -0.000000 0.0029(4) 0.000000
Br1 0.0192(3) 0.0364(4) 0.0242(3) 0.0040(3) 0.0042(3) -0.0006(3)
Br7 0.0377(6) 0.0326(5) 0.0152(4) -0.000000 0.0051(4) 0.000000
Br8 0.0307(5) 0.0203(5) 0.0191(4) -0.000000 0.0075(4) 0.000000
Br9 0.0363(5) 0.0192(5) 0.0153(4) -0.000000 -0.0061(4) 0.000000
Br4 0.0261(5) 0.0248(5) 0.0119(4) -0.000000 -0.0028(3) 0.000000
Br5 0.0272(5) 0.0248(5) 0.0429(6) -0.000000 0.0094(4) 0.000000
Br10 0.0496(7) 0.0524(7) 0.0225(5) -0.000000 -0.0048(5) 0.000000
C7 0.027(3) 0.011(3) 0.014(3) -0.003(2) 0.001(2) 0.001(2)
C2 0.016(3) 0.017(3) 0.022(3) 0.003(2) 0.002(2) -0.001(2)
C5 0.022(3) 0.016(3) 0.015(3) -0.003(2) 0.003(2) -0.007(2)
C1 0.017(3) 0.014(3) 0.019(3) 0.003(2) 0.002(2) -0.003(2)
C6 0.033(4) 0.017(3) 0.005(3) -0.000(3) -0.001(2) -0.006(2)
C4 0.022(3) 0.016(3) 0.012(3) -0.006(2) -0.001(2) 0.002(2)
C8 0.017(3) 0.029(4) 0.016(3) 0.002(3) 0.004(2) 0.001(2)
C3 0.025(3) 0.018(3) 0.012(3) 0.004(2) 0.001(2) 0.002(2)

loop_
_atom_type_symbol
_atom_type_scat_dispersion_real
_atom_type_scat_dispersion_imag
_atom_type_scat_Cromer_Mann_a1
_atom_type_scat_Cromer_Mann_a2
_atom_type_scat_Cromer_Mann_a3
_atom_type_scat_Cromer_Mann_a4
_atom_type_scat_Cromer_Mann_b1
_atom_type_scat_Cromer_Mann_b2
_atom_type_scat_Cromer_Mann_b3
_atom_type_scat_Cromer_Mann_b4
_atom_type_scat_Cromer_Mann_c
_atom_type_scat_source
_atom_type_scat_dispersion_source
H 0.00000 0.00000 0.49300 0.32291 0.14019 0.04081 10.51090 26.12570 3.14236 57.79970 0.0030380000826 'International Tables Volume C Table 6.1.1.4 (pp. 500-502)' 'Henke, Gullikson and Davis, At. Data and Nucl. Data Tables, 1993, 54, 2'
C 0.00347 0.00161 2.31000 1.02000 1.58860 0.86500 20.84390 10.20750 0.56870 51.65120 0.215599998832 'International Tables Volume C Table 6.1.1.4 (pp. 500-502)' 'Henke, Gullikson and Davis, At. Data and Nucl. Data Tables, 1993, 54, 2'
Br -0.28346 2.55990 17.17890 5.23580 5.63770 3.98510 2.17230 16.57960 0.26090 41.43280 2.95569992065 'International Tables Volume C Table 6.1.1.4 (pp. 500-502)' 'Henke, Gullikson and Davis, At. Data and Nucl. Data Tables, 1993, 54, 2'
Se -0.08110 2.30834 17.00060 5.81960 3.97310 4.35430 2.40980 0.27260 15.23720 43.81630 2.84089994431 'International Tables Volume C Table 6.1.1.4 (pp. 500-502)' 'Henke, Gullikson and Davis, At. Data and Nucl. Data Tables, 1993, 54, 2'

loop_
_geom_angle_atom_site_label_1
_geom_angle_atom_site_label_2
_geom_angle_atom_site_label_3
_geom_angle
C5 Se1 Br3 102.09(17)
C1 Se1 Br3 102.91(16)
C1 Se1 C5 90.2(2)
Br10 Br8 Br7 179.43(5)
C8 C7 C6 115.2(5)
C3 C2 C1 116.1(5)
C6 C5 Se1 111.0(4)
C4 C5 Se1 101.8(4)
C4 C5 C6 120.1(5)
C2 C1 Se1 103.0(4)
C8 C1 Se1 110.3(4)
C8 C1 C2 120.8(5)
C5 C6 C7 116.5(5)
C5 C4 Br2 106.3(4)
C3 C4 Br2 108.9(4)
C3 C4 C5 117.5(5)
C7 C8 Br1 108.4(4)
C1 C8 Br1 105.9(4)
C1 C8 C7 118.0(5)
C4 C3 C2 114.0(5)

loop_
_geom_bond_atom_site_label_1
_geom_bond_atom_site_label_2
_geom_bond_distance
_geom_bond_site_symmetry_2
Se1 Br3 2.3479(8) .
Se1 C5 2.003(5) .
Se1 C1 1.993(5) .
Br2 C4 1.962(5) .
Br6 Br6 2.3457(18) 2_756
Br1 C8 1.976(6) .
Br7 Br8 2.6347(13) .
Br8 Br10 2.4844(14) .
Br9 Br9 2.3548(18) 2_557
Br5 Br5 2.3509(19) 2_656
C7 C6 1.536(8) .
C7 C8 1.522(8) .
C2 C1 1.524(8) .
C2 C3 1.548(8) .
C5 C6 1.526(8) .
C5 C4 1.551(8) .
C1 C8 1.513(8) .
C4 C3 1.514(8) .
